data_4030776
loop_
_publ_author_name
'Evans, W. J.'
'McClelland, W. G.'
'Greci, M. A.'
'Ziller, J. W.'

_publ_section_title
;
 The utility of aryloxide ligands as bridging ligands for europium and
 calcium- containing compounds
;
_journal_name_full 'European Journal of Solid State and Inorganic Chemistry'
_journal_page_first 145
_journal_page_last 156
_journal_volume 33
_journal_year 1996
_chemical_formula_sum 'C24 H38 Ca2 O6'
_chemical_formula_weight 502.709
_space_group_IT_number 14
_symmetry_cell_setting monoclinic
_symmetry_Int_Tables_number 14
_symmetry_space_group_name_Hall '-P 2yn'
_symmetry_space_group_name_H-M 'P 1 21/n 1'
_cell_angle_alpha 90
_cell_angle_beta 114.895(9)
_cell_angle_gamma 90
_cell_formula_units_Z 4
_cell_length_a 14.380(2)
_cell_length_b 13.278(2)
_cell_length_c 15.254(2)
_cell_volume 2641.9(7)
_diffrn_ambient_temperature 163
_diffrn_radiation_probe x-ray
_diffrn_radiation_type MoK\a
_diffrn_radiation_wavelength 0.71073
_exptl_absorpt_coefficient_mu 0.270
_exptl_crystal_density_diffrn 1.163
_refine_ls_number_parameters 281
_refine_ls_number_reflns 2583
_refine_ls_R_factor_gt 0.055
_refine_ls_wR_factor_gt 0.057
_cod_data_source_file EJSSIC-1996-33-145-156-2.cif
_cod_data_source_block C44H66O10Eu2
_cod_depositor_comments
;
 Changing atom parameters to '?' to indicate that atomic coordinates
 for this entry are unknown.

 Antanas Vaitkus,
 2017-01-27

No atomic coordinates in the paper
;
_cod_original_cell_volume 2641.9(6)
_cod_original_sg_symbol_H-M 'P 21/n'
_cod_database_code 4030776

loop_
_symmetry_equiv_pos_site_id
_symmetry_equiv_pos_as_xyz
1 x,y,z
2 1/2-x,1/2+y,1/2-z
3 -x,-y,-z
4 1/2+x,1/2-y,1/2+z

loop_
_atom_site_label
_atom_site_type_symbol
_atom_site_fract_x
_atom_site_fract_y
_atom_site_fract_z
_atom_site_U_iso_or_equiv
? ? ? ? ? ?
